data_2212157
loop_
_publ_author_name
'Simone, Michela'
'Fleet, George W. J.'
'Watkin, David J.'

_publ_section_title
;1,5-Anhydro-2,3-<i>O</i>-isopropylidene-<small>L</small>-lyxofuranose
 [(1<i>S</i>,4<i>S</i>,5<i>S</i>,6<i>R</i>)-5,6-<i>O</i>-isopropylidene-2,7-dioxabicyclo[2.2.1]heptane-5,6-diol]
;
_journal_coeditor_code FL2085
_journal_issue 2
_journal_name_full 'Acta Crystallographica Section E'
_journal_page_first o896
_journal_page_last o897
_journal_paper_doi 10.1107/S160053680700311X
_journal_volume 63
_journal_year 2007
_chemical_formula_iupac 'C8 H12 O4'
_chemical_formula_moiety 'C8 H12 O4'
_chemical_formula_sum 'C8 H12 O4'
_chemical_formula_weight 172.18
_chemical_name_common
;
1,5-Anhydro-2,3-O-isopropylidene-L-lyxofuranose
;
_chemical_name_systematic
;
(1S,4S,5S,6R)-5,6-O-isopropylidene-2,7-dioxabicyclo[2.2.1]heptane-5,6-diol
;
_space_group_IT_number 19
_symmetry_cell_setting orthorhombic
_symmetry_space_group_name_Hall 'P 2ac 2ab'
_symmetry_space_group_name_H-M 'P 21 21 21'
_atom_sites_solution_hydrogens geom
_atom_sites_solution_primary direct
_cell_angle_alpha 90
_cell_angle_beta 90
_cell_angle_gamma 90
_cell_formula_units_Z 4
_cell_length_a 8.1279(3)
_cell_length_b 9.4993(4)
_cell_length_c 10.8126(4)
_cell_measurement_reflns_used 5825
_cell_measurement_temperature 150
_cell_measurement_theta_max 28
_cell_measurement_theta_min 5
_cell_volume 834.83(6)
_computing_cell_refinement 'DENZO (Otwinowski & Minor, 1997)'
_computing_data_collection 'COLLECT (Nonius, 2000)'
_computing_data_reduction DENZO
_computing_molecular_graphics 'CAMERON (Watkin <i>et al.</i>,  1996)'
_computing_publication_material CRYSTALS
_computing_structure_refinement 'CRYSTALS (Betteridge <i>et al.</i>,  2003)'
_computing_structure_solution 'SIR92 (Altomare <i>et al.</i>,  1994)'
_diffrn_ambient_temperature 150
_diffrn_measured_fraction_theta_full 0.999
_diffrn_measured_fraction_theta_max 0.999
_diffrn_measurement_device_type 'Nonius KappaCCD area-detector'
_diffrn_measurement_method \w
_diffrn_radiation_monochromator graphite
_diffrn_radiation_type 'Mo K\a'
_diffrn_radiation_wavelength 0.71073
_diffrn_reflns_av_R_equivalents 0.037
_diffrn_reflns_limit_h_max 10
_diffrn_reflns_limit_h_min -10
_diffrn_reflns_limit_k_max 12
_diffrn_reflns_limit_k_min -12
_diffrn_reflns_limit_l_max 14
_diffrn_reflns_limit_l_min -14
_diffrn_reflns_number 5825
_diffrn_reflns_theta_full 27.439
_diffrn_reflns_theta_max 27.439
_diffrn_reflns_theta_min 5.318
_diffrn_standards_number 0
_exptl_absorpt_coefficient_mu 0.110
_exptl_absorpt_correction_T_max 0.98
_exptl_absorpt_correction_T_min 0.96
_exptl_absorpt_correction_type multi-scan
_exptl_absorpt_process_details '(DENZO and SCALEPACK; Otwinowski & Minor, 1997)'
_exptl_crystal_colour colourless
_exptl_crystal_density_diffrn 1.370
_exptl_crystal_density_method 'not measured'
_exptl_crystal_description fragment
_exptl_crystal_F_000 368
_exptl_crystal_size_max 0.38
_exptl_crystal_size_mid 0.32
_exptl_crystal_size_min 0.14
_refine_diff_density_max 0.14
_refine_diff_density_min -0.14
_refine_ls_extinction_method none
_refine_ls_goodness_of_fit_ref 1.1446
_refine_ls_hydrogen_treatment constr
_refine_ls_matrix_type full
_refine_ls_number_parameters 109
_refine_ls_number_reflns 834
_refine_ls_number_restraints 0
_refine_ls_R_factor_all 0.0454
_refine_ls_R_factor_gt 0.0307
_refine_ls_shift/su_max 0.004449
_refine_ls_structure_factor_coef F
_refine_ls_weighting_details
;
Method, Part 1, Chebychev polynomial (Watkin, 1994; Prince,
1982)
[weight] = 1.0/[A~0~*T~0~(x)+A~1~*T~1~(x) ... +A~n-1~]*T~n-1~(x)],
where A~i~ are the Chebychev coefficients listed below and x = Fcalc/Fmax
A~i~ are: 0.275 0.396E-01 0.219E-01.
Part 2 robust weighting (Prince, 1982)
W = [weight]*[1-(\dF/6*\sF)^2^]^2^
;
_refine_ls_weighting_scheme calc
_refine_ls_wR_factor_all 0.0492
_refine_ls_wR_factor_gt 0.0309
_refine_ls_wR_factor_ref 0.0309
_reflns_number_gt 834
_reflns_number_total 1111
_reflns_threshold_expression I>3\s(I)
_cod_data_source_file fl2085.cif
_cod_data_source_block 4
_cod_depositor_comments
;
The following automatic conversions were performed:
'_symmetry_cell_setting' value 'Orthorhombic' changed to 'orthorhombic'
according to '/home/saulius/struct/CIF-dictionaries/cif_core.dic'
dictionary named 'cif_core.dic' version 2.4.1 from 2010-06-29.

Automatic conversion script
Id: cif_fix_enum 1527 2010-12-29 10:47:43Z saulius 

The following automatic conversions were performed:

'_symmetry_cell_setting' value 'Orthorhombic' changed to
'orthorhombic' according to
/home/saulius/struct/CIF-dictionaries/cif_core.dic dictionary named
'cif_core.dic' version 2.4.1 from 2010-06-29.

Automatic conversion script
Id: cif_fix_values 1715 2011-07-08 13:25:40Z adriana 
;
_cod_database_code 2212157
_cod_database_fobs_code 2212157

loop_
_symmetry_equiv_pos_as_xyz
x,y,z
x+1/2,-y+1/2,-z
-x,y+1/2,-z+1/2
-x+1/2,-y,z+1/2

loop_
_atom_site_type_symbol
_atom_site_label
_atom_site_fract_x
_atom_site_fract_y
_atom_site_fract_z
_atom_site_U_iso_or_equiv
_atom_site_adp_type
_atom_site_occupancy
C C1 0.1736(3) 0.6521(2) 0.62753(19) 0.0262 Uani 1.0000
C C2 0.3607(2) 0.6634(2) 0.64715(18) 0.0235 Uani 1.0000
C C3 0.3853(3) 0.5599(2) 0.75558(18) 0.0264 Uani 1.0000
C C4 0.2093(3) 0.5067(2) 0.77520(19) 0.0298 Uani 1.0000
C C5 0.1561(3) 0.4181(2) 0.6659(2) 0.0358 Uani 1.0000
O O1 0.13420(19) 0.52285(17) 0.56943(13) 0.0325 Uani 1.0000
O O2 0.45774(16) 0.60634(15) 0.54954(12) 0.0246 Uani 1.0000
O O3 0.49639(19) 0.45713(16) 0.71003(12) 0.0306 Uani 1.0000
O O4 0.11892(18) 0.63636(16) 0.75191(13) 0.0316 Uani 1.0000
C C6 0.5795(2) 0.5186(2) 0.60626(18) 0.0268 Uani 1.0000
C C7 0.6269(3) 0.4035(3) 0.5179(2) 0.0431 Uani 1.0000
C C8 0.7237(3) 0.6058(3) 0.6504(2) 0.0447 Uani 1.0000
H H11 0.1273 0.7317 0.5781 0.0314 Uiso 1.0000
H H21 0.3938 0.7642 0.6568 0.0282 Uiso 1.0000
H H31 0.4319 0.5955 0.8352 0.0317 Uiso 1.0000
H H41 0.1953 0.4551 0.8551 0.0358 Uiso 1.0000
H H51 0.0508 0.3676 0.6837 0.0429 Uiso 1.0000
H H52 0.2429 0.3483 0.6429 0.0429 Uiso 1.0000
H H71 0.7120 0.3419 0.5571 0.0517 Uiso 1.0000
H H72 0.6727 0.4460 0.4406 0.0517 Uiso 1.0000
H H73 0.5276 0.3460 0.4972 0.0517 Uiso 1.0000
H H81 0.8073 0.5429 0.6897 0.0536 Uiso 1.0000
H H82 0.6846 0.6765 0.7123 0.0536 Uiso 1.0000
H H83 0.7744 0.6557 0.5785 0.0536 Uiso 1.0000

loop_
_atom_site_aniso_label
_atom_site_aniso_U_11
_atom_site_aniso_U_22
_atom_site_aniso_U_33
_atom_site_aniso_U_12
_atom_site_aniso_U_13
_atom_site_aniso_U_23
C1 0.0237(10) 0.0306(11) 0.0243(10) 0.0031(9) 0.0010(8) 0.0031(10)
C2 0.0241(10) 0.0220(9) 0.0243(10) 0.0003(9) -0.0012(8) -0.0025(8)
C3 0.0275(10) 0.0338(11) 0.0178(9) 0.0083(9) -0.0009(9) -0.0026(9)
C4 0.0298(11) 0.0348(12) 0.0248(10) 0.0072(10) 0.0047(8) 0.0073(10)
C5 0.0346(12) 0.0297(12) 0.0430(13) -0.0075(10) 0.0055(11) 0.0029(10)
O1 0.0265(8) 0.0433(9) 0.0277(8) -0.0068(8) -0.0028(6) -0.0017(7)
O2 0.0215(7) 0.0308(7) 0.0215(7) 0.0012(6) -0.0001(6) 0.0031(6)
O3 0.0313(7) 0.0344(8) 0.0259(7) 0.0118(7) 0.0052(6) 0.0080(7)
O4 0.0293(7) 0.0390(9) 0.0265(7) 0.0094(7) 0.0047(7) 0.0008(7)
C6 0.0225(10) 0.0370(12) 0.0209(9) 0.0048(9) 0.0004(7) 0.0060(10)
C7 0.0461(14) 0.0475(14) 0.0358(13) 0.0176(13) 0.0073(12) -0.0046(12)
C8 0.0236(11) 0.0646(18) 0.0457(14) -0.0058(12) -0.0070(10) 0.0042(15)

loop_
_atom_type_symbol
_atom_type_scat_dispersion_real
_atom_type_scat_dispersion_imag
_atom_type_scat_source
'C   ' 0.0033 0.0016 International_Tables_Vol_IV_Table_2.2B
'H   ' 0.0000 0.0000 International_Tables_Vol_IV_Table_2.2B
'O   ' 0.0106 0.0060 International_Tables_Vol_IV_Table_2.2B

loop_
_geom_angle_atom_site_label_1
_geom_angle_atom_site_label_2
_geom_angle_atom_site_label_3
_geom_angle
_geom_angle_publ_flag
C2 C1 O1 110.19(17) no
C2 C1 O4 100.70(16) no
O1 C1 O4 104.89(17) no
C2 C1 H11 113.145 no
O1 C1 H11 109.473 no
O4 C1 H11 117.841 no
C1 C2 C3 100.84(17) no
C1 C2 O2 114.72(17) no
C3 C2 O2 104.40(15) no
C1 C2 H21 110.280 no
C3 C2 H21 119.725 no
O2 C2 H21 107.052 no
C2 C3 C4 101.21(16) no
C2 C3 O3 104.90(15) no
C4 C3 O3 114.58(17) no
C2 C3 H31 119.186 no
C4 C3 H31 110.269 no
O3 C3 H31 106.897 no
C3 C4 C5 109.99(17) no
C3 C4 O4 99.71(16) no
C5 C4 O4 101.03(16) no
C3 C4 H41 112.794 no
C5 C4 H41 111.682 no
O4 C4 H41 120.440 no
C4 C5 O1 102.39(16) no
C4 C5 H51 111.212 no
O1 C5 H51 111.212 no
C4 C5 H52 111.212 no
O1 C5 H52 111.211 no
H51 C5 H52 109.466 no
C1 O1 C5 104.34(15) no
C2 O2 C6 106.66(14) no
C3 O3 C6 106.94(15) no
C1 O4 C4 95.43(15) no
O2 C6 O3 104.26(15) no
O2 C6 C7 109.17(17) no
O3 C6 C7 108.77(18) no
O2 C6 C8 110.63(18) no
O3 C6 C8 109.94(17) no
C7 C6 C8 113.64(19) no
C6 C7 H71 109.467 no
C6 C7 H72 109.467 no
H71 C7 H72 109.476 no
C6 C7 H73 109.467 no
H71 C7 H73 109.476 no
H72 C7 H73 109.476 no
C6 C8 H81 109.467 no
C6 C8 H82 109.467 no
H81 C8 H82 109.476 no
C6 C8 H83 109.467 no
H81 C8 H83 109.475 no
H82 C8 H83 109.475 no

loop_
_geom_bond_atom_site_label_1
_geom_bond_atom_site_label_2
_geom_bond_distance
_geom_bond_publ_flag
C1 C2 1.539(3) no
C1 O1 1.416(3) no
C1 O4 1.424(2) no
C1 H11 1.000 no
C2 C3 1.543(3) no
C2 O2 1.425(2) no
C2 H21 1.000 no
C3 C4 1.532(3) no
C3 O3 1.418(2) no
C3 H31 1.000 no
C4 C5 1.514(3) no
C4 O4 1.456(3) no
C4 H41 1.000 no
C5 O1 1.453(3) no
C5 H51 1.000 no
C5 H52 1.000 no
O2 C6 1.432(2) no
O3 C6 1.434(2) no
C6 C7 1.503(3) no
C6 C8 1.512(3) no
C7 H71 1.000 no
C7 H72 1.000 no
C7 H73 1.000 no
C8 H81 1.000 no
C8 H82 1.000 no
C8 H83 1.000 no

loop_
_cod_related_entry_id
_cod_related_entry_database
_cod_related_entry_code
1 ChemSpider 21185654
